data_4087528
loop_
_publ_author_name
'Song, Li-Cheng'
'Tan, Hao'
'Zhu, An-Guo'
'Hu, Yuan-Yuan'
'Chen, Hao'

_publ_section_title
;
 Palladium-Catalyzed Reactions of [Et3NH]+Salts of
 [(\m-RS)(\m-CO)Fe2(CO)6]&#x2212;Anions with Iodo-Aromatic Compounds To
 Give the Corresponding Butterfly \m-Acyl Fe/S Cluster Complexes
;
_journal_issue 9
_journal_name_full Organometallics
_journal_page_first 1730
_journal_paper_doi 10.1021/acs.organomet.5b00228
_journal_volume 34
_journal_year 2015
_chemical_formula_sum 'C16 H11 Br Fe2 O7 S'
_chemical_formula_weight 538.92
_space_group_IT_number 14
_space_group_name_Hall '-P 2ybc'
_space_group_name_H-M_alt 'P 1 21/c 1'
_symmetry_cell_setting monoclinic
_symmetry_space_group_name_H-M 'P 1 21/c 1'
_atom_sites_solution_hydrogens geom
_atom_sites_solution_primary direct
_atom_sites_solution_secondary difmap
_audit_creation_method SHELXL-97
_cell_angle_alpha 90.00
_cell_angle_beta 94.09(3)
_cell_angle_gamma 90.00
_cell_formula_units_Z 4
_cell_length_a 9.1537(18)
_cell_length_b 22.628(5)
_cell_length_c 9.874(2)
_cell_measurement_reflns_used 5583
_cell_measurement_temperature 293(2)
_cell_measurement_theta_max 30.5866
_cell_measurement_theta_min 2.2306
_cell_volume 2040.0(7)
_computing_cell_refinement crystalclear
_computing_data_collection crystalclear
_computing_data_reduction crystalclear
_computing_molecular_graphics 'Bruker SHELXTL'
_computing_publication_material 'Bruker SHELXTL'
_computing_structure_refinement 'SHELXL-97 (Sheldrick, 1997)'
_computing_structure_solution 'SHELXS-97 (Sheldrick, 1990)'
_diffrn_ambient_temperature 293(2)
_diffrn_measured_fraction_theta_full 0.987
_diffrn_measured_fraction_theta_max 0.987
_diffrn_measurement_device_type 'rigaku saturn'
_diffrn_measurement_method '\w scans'
_diffrn_radiation_monochromator confocal
_diffrn_radiation_source 'rotating anode'
_diffrn_radiation_type MoK\a
_diffrn_radiation_wavelength 0.71073
_diffrn_reflns_av_R_equivalents 0.0575
_diffrn_reflns_av_sigmaI/netI 0.0485
_diffrn_reflns_limit_h_max 12
_diffrn_reflns_limit_h_min -12
_diffrn_reflns_limit_k_max 30
_diffrn_reflns_limit_k_min -30
_diffrn_reflns_limit_l_max 13
_diffrn_reflns_limit_l_min -13
_diffrn_reflns_number 26992
_diffrn_reflns_theta_full 29.12
_diffrn_reflns_theta_max 29.12
_diffrn_reflns_theta_min 1.80
_diffrn_standards_decay_% 0
_diffrn_standards_interval_count 0
_diffrn_standards_interval_time 0
_diffrn_standards_number 0
_exptl_absorpt_coefficient_mu 3.516
_exptl_absorpt_correction_T_max 0.6389
_exptl_absorpt_correction_T_min 0.5399
_exptl_absorpt_correction_type multi-scan
_exptl_absorpt_process_details crystalclear
_exptl_crystal_colour red
_exptl_crystal_density_diffrn 1.755
_exptl_crystal_density_method 'not measured'
_exptl_crystal_description block
_exptl_crystal_F_000 1064
_exptl_crystal_size_max 0.20
_exptl_crystal_size_mid 0.18
_exptl_crystal_size_min 0.14
_refine_diff_density_max 0.770
_refine_diff_density_min -0.723
_refine_diff_density_rms 0.089
_refine_ls_extinction_coef 0.0120(10)
_refine_ls_extinction_expression Fc^*^=kFc[1+0.001xFc^2^\l^3^/sin(2\q)]^-1/4^
_refine_ls_extinction_method SHELXL
_refine_ls_goodness_of_fit_ref 1.003
_refine_ls_hydrogen_treatment constr
_refine_ls_matrix_type full
_refine_ls_number_parameters 247
_refine_ls_number_reflns 5425
_refine_ls_number_restraints 0
_refine_ls_restrained_S_all 1.003
_refine_ls_R_factor_all 0.0718
_refine_ls_R_factor_gt 0.0485
_refine_ls_shift/su_max 0.001
_refine_ls_shift/su_mean 0.000
_refine_ls_structure_factor_coef Fsqd
_refine_ls_weighting_details 'calc w=1/[\s^2^(Fo^2^)+(0.0644P)^2^+0.0000P] where P=(Fo^2^+2Fc^2^)/3'
_refine_ls_weighting_scheme calc
_refine_ls_wR_factor_gt 0.1126
_refine_ls_wR_factor_ref 0.1256
_reflns_number_gt 3746
_reflns_number_total 5425
_reflns_threshold_expression >2sigma(I)
_cod_data_source_file om5b00228_si_001.cif
_cod_data_source_block 2
_cod_depositor_comments
;
The following automatic conversions were performed:

data item '_exptl_absorpt_correction_type' value 'MULTI-SCAN' was
changed to 'multi-scan' in accordance with the
/home/saulius/struct/COD-crude-data/automatic-downloads/DataCite-retrospective/ACS/depositions/lib/dictionaries/cif_core.dic
dictionary named 'cif_core.dic' version 2.4.2 last updated on
2011-04-26.

data item '_refine_ls_hydrogen_treatment' value 'CONSTR' was changed
to 'constr' in accordance with the
/home/saulius/struct/COD-crude-data/automatic-downloads/DataCite-retrospective/ACS/depositions/lib/dictionaries/cif_core.dic
dictionary named 'cif_core.dic' version 2.4.2 last updated on
2011-04-26.

data item '_symmetry_cell_setting' value 'Monoclinic' was changed to
'monoclinic' in accordance with the
/home/saulius/struct/COD-crude-data/automatic-downloads/DataCite-retrospective/ACS/depositions/lib/dictionaries/cif_core.dic
dictionary named 'cif_core.dic' version 2.4.2 last updated on
2011-04-26.

Automatic conversion script
Id: cif_fix_values 6909 2019-04-08 15:41:33Z antanas 
;
_cod_original_cell_volume 2040.1(7)
_cod_original_sg_symbol_H-M P2(1)/c
_cod_database_code 4087528

loop_
_symmetry_equiv_pos_as_xyz
'x, y, z'
'-x, y+1/2, -z+1/2'
'-x, -y, -z'
'x, -y-1/2, z-1/2'

loop_
_atom_site_label
_atom_site_type_symbol
_atom_site_fract_x
_atom_site_fract_y
_atom_site_fract_z
_atom_site_U_iso_or_equiv
_atom_site_adp_type
_atom_site_occupancy
_atom_site_symmetry_multiplicity
_atom_site_calc_flag
_atom_site_refinement_flags
Fe1 Fe 0.26269(5) 0.570621(17) 0.65231(4) 0.03838(15) Uani 1 1 d .
Fe2 Fe 0.46964(5) 0.644207(19) 0.71618(5) 0.04336(16) Uani 1 1 d .
Br1 Br -0.18489(5) 0.71868(2) 0.06600(4) 0.08114(19) Uani 1 1 d .
S1 S 0.27256(9) 0.63107(3) 0.83373(8) 0.0443(2) Uani 1 1 d .
O1 O 0.3545(3) 0.52388(12) 0.3960(3) 0.0670(7) Uani 1 1 d .
O2 O -0.0432(3) 0.53388(15) 0.6649(3) 0.0881(9) Uani 1 1 d .
O3 O 0.3854(3) 0.46760(11) 0.8053(3) 0.0731(8) Uani 1 1 d .
O4 O 0.6614(3) 0.56897(14) 0.8900(3) 0.0855(9) Uani 1 1 d .
O5 O 0.5775(4) 0.75820(14) 0.8306(3) 0.0896(10) Uani 1 1 d .
O6 O 0.6533(4) 0.61769(15) 0.4901(3) 0.0888(9) Uani 1 1 d .
O7 O 0.3235(2) 0.68450(9) 0.5898(2) 0.0460(5) Uani 1 1 d .
C1 C 0.3181(4) 0.54152(14) 0.4962(3) 0.0457(7) Uani 1 1 d .
C2 C 0.0752(4) 0.54803(15) 0.6561(4) 0.0542(8) Uani 1 1 d .
C3 C 0.3386(4) 0.50764(14) 0.7481(3) 0.0496(8) Uani 1 1 d .
C4 C 0.5857(4) 0.59827(17) 0.8228(4) 0.0566(9) Uani 1 1 d .
C5 C 0.5400(4) 0.71408(16) 0.7858(4) 0.0562(9) Uani 1 1 d .
C6 C 0.5819(4) 0.62904(16) 0.5763(4) 0.0569(9) Uani 1 1 d .
C7 C 0.2310(3) 0.64539(12) 0.5527(3) 0.0385(6) Uani 1 1 d .
C8 C 0.1265(3) 0.66206(13) 0.4372(3) 0.0384(6) Uani 1 1 d .
C9 C 0.1360(4) 0.71754(14) 0.3785(3) 0.0513(8) Uani 1 1 d .
H9 H 0.2065 0.7440 0.4140 0.062 Uiso 1 1 calc R
C10 C 0.0441(4) 0.73446(16) 0.2693(4) 0.0574(9) Uani 1 1 d .
H10 H 0.0529 0.7716 0.2303 0.069 Uiso 1 1 calc R
C11 C -0.0608(4) 0.69544(16) 0.2190(3) 0.0487(8) Uani 1 1 d .
C12 C -0.0747(4) 0.64078(17) 0.2746(4) 0.0615(10) Uani 1 1 d .
H12 H -0.1470 0.6150 0.2397 0.074 Uiso 1 1 calc R
C13 C 0.0197(4) 0.62413(15) 0.3834(3) 0.0561(9) Uani 1 1 d .
H13 H 0.0110 0.5867 0.4210 0.067 Uiso 1 1 calc R
C14 C 0.3056(4) 0.59378(16) 0.9993(3) 0.0552(9) Uani 1 1 d .
H14 H 0.3799 0.5630 0.9923 0.066 Uiso 1 1 calc R
C15 C 0.3613(6) 0.6397(2) 1.1022(4) 0.0851(15) Uani 1 1 d .
H15A H 0.2891 0.6703 1.1079 0.128 Uiso 1 1 calc R
H15B H 0.4505 0.6566 1.0743 0.128 Uiso 1 1 calc R
H15C H 0.3793 0.6214 1.1894 0.128 Uiso 1 1 calc R
C16 C 0.1612(5) 0.5655(2) 1.0343(5) 0.0839(14) Uani 1 1 d .
H16A H 0.1721 0.5494 1.1245 0.126 Uiso 1 1 calc R
H16B H 0.1355 0.5345 0.9708 0.126 Uiso 1 1 calc R
H16C H 0.0853 0.5949 1.0298 0.126 Uiso 1 1 calc R

loop_
_atom_site_aniso_label
_atom_site_aniso_U_11
_atom_site_aniso_U_22
_atom_site_aniso_U_33
_atom_site_aniso_U_23
_atom_site_aniso_U_13
_atom_site_aniso_U_12
Fe1 0.0441(3) 0.0313(2) 0.0398(3) 0.00216(17) 0.00337(19) 0.00080(17)
Fe2 0.0442(3) 0.0418(3) 0.0429(3) 0.00532(18) -0.0044(2) -0.00214(19)
Br1 0.0668(3) 0.1118(4) 0.0610(3) 0.0206(2) -0.0220(2) -0.0025(2)
S1 0.0534(5) 0.0392(4) 0.0404(4) 0.0000(3) 0.0042(3) 0.0086(3)
O1 0.0769(18) 0.0728(18) 0.0520(15) -0.0096(13) 0.0097(13) 0.0108(14)
O2 0.0605(19) 0.103(2) 0.102(2) 0.0101(18) 0.0136(17) -0.0291(17)
O3 0.098(2) 0.0506(15) 0.0703(17) 0.0196(13) 0.0044(15) 0.0214(14)
O4 0.080(2) 0.092(2) 0.082(2) 0.0254(17) -0.0107(17) 0.0297(17)
O5 0.104(3) 0.0647(18) 0.094(2) -0.0098(16) -0.0358(19) -0.0188(17)
O6 0.085(2) 0.106(2) 0.079(2) 0.0055(18) 0.0351(18) 0.0020(19)
O7 0.0498(13) 0.0379(11) 0.0484(12) 0.0067(9) -0.0097(10) -0.0068(9)
C1 0.0476(18) 0.0402(16) 0.0491(19) 0.0008(14) 0.0012(15) 0.0039(14)
C2 0.062(2) 0.0469(18) 0.054(2) 0.0026(15) 0.0026(17) -0.0075(17)
C3 0.063(2) 0.0404(17) 0.0459(18) -0.0028(14) 0.0087(16) 0.0025(15)
C4 0.055(2) 0.062(2) 0.053(2) 0.0046(17) 0.0030(17) 0.0044(17)
C5 0.060(2) 0.054(2) 0.052(2) 0.0064(16) -0.0190(17) -0.0033(17)
C6 0.056(2) 0.056(2) 0.058(2) 0.0089(17) -0.0004(18) -0.0076(17)
C7 0.0410(16) 0.0328(14) 0.0415(16) -0.0003(12) 0.0024(13) 0.0004(12)
C8 0.0384(16) 0.0370(15) 0.0396(16) 0.0010(12) 0.0025(12) -0.0022(12)
C9 0.054(2) 0.0435(17) 0.054(2) 0.0064(14) -0.0105(16) -0.0108(14)
C10 0.062(2) 0.053(2) 0.055(2) 0.0166(16) -0.0117(17) -0.0059(17)
C11 0.0428(18) 0.066(2) 0.0361(17) 0.0061(15) -0.0026(13) 0.0005(15)
C12 0.055(2) 0.068(2) 0.059(2) 0.0061(17) -0.0140(17) -0.0212(18)
C13 0.064(2) 0.0468(18) 0.056(2) 0.0089(16) -0.0079(17) -0.0136(16)
C14 0.071(2) 0.058(2) 0.0380(18) 0.0036(15) 0.0088(16) 0.0138(18)
C15 0.129(4) 0.084(3) 0.041(2) -0.011(2) -0.006(2) 0.028(3)
C16 0.092(3) 0.093(3) 0.070(3) 0.018(2) 0.029(2) 0.005(3)

loop_
_atom_type_symbol
_atom_type_description
_atom_type_scat_dispersion_real
_atom_type_scat_dispersion_imag
_atom_type_scat_source
C C 0.0033 0.0016 'International Tables Vol C Tables 4.2.6.8 and 6.1.1.4'
H H 0.0000 0.0000 'International Tables Vol C Tables 4.2.6.8 and 6.1.1.4'
O O 0.0106 0.0060 'International Tables Vol C Tables 4.2.6.8 and 6.1.1.4'
S S 0.1246 0.1234 'International Tables Vol C Tables 4.2.6.8 and 6.1.1.4'
Fe Fe 0.3463 0.8444 'International Tables Vol C Tables 4.2.6.8 and 6.1.1.4'
Br Br -0.2901 2.4595 'International Tables Vol C Tables 4.2.6.8 and 6.1.1.4'

loop_
_geom_angle_atom_site_label_1
_geom_angle_atom_site_label_2
_geom_angle_atom_site_label_3
_geom_angle
C1 Fe1 C2 104.12(16)
C1 Fe1 C3 92.23(14)
C2 Fe1 C3 95.53(15)
C1 Fe1 C7 85.77(13)
C2 Fe1 C7 98.52(14)
C3 Fe1 C7 165.87(14)
C1 Fe1 S1 156.20(11)
C2 Fe1 S1 98.11(12)
C3 Fe1 S1 94.01(10)
C7 Fe1 S1 82.61(9)
C1 Fe1 Fe2 101.63(11)
C2 Fe1 Fe2 150.50(11)
C3 Fe1 Fe2 97.61(11)
C7 Fe1 Fe2 69.21(9)
S1 Fe1 Fe2 54.77(3)
C4 Fe2 C6 89.59(17)
C4 Fe2 C5 95.94(16)
C6 Fe2 C5 104.31(17)
C4 Fe2 O7 171.40(14)
C6 Fe2 O7 90.09(13)
C5 Fe2 O7 92.46(12)
C4 Fe2 S1 94.90(12)
C6 Fe2 S1 153.37(12)
C5 Fe2 S1 101.32(13)
O7 Fe2 S1 81.63(7)
C4 Fe2 Fe1 99.55(13)
C6 Fe2 Fe1 97.97(12)
C5 Fe2 Fe1 152.86(13)
O7 Fe2 Fe1 71.99(6)
S1 Fe2 Fe1 55.39(3)
C14 S1 Fe2 115.71(13)
C14 S1 Fe1 114.96(12)
Fe2 S1 Fe1 69.84(3)
C7 O7 Fe2 105.59(18)
O1 C1 Fe1 178.8(3)
O2 C2 Fe1 176.8(3)
O3 C3 Fe1 178.4(3)
O4 C4 Fe2 179.2(4)
O5 C5 Fe2 176.8(4)
O6 C6 Fe2 177.8(3)
O7 C7 C8 115.3(2)
O7 C7 Fe1 112.7(2)
C8 C7 Fe1 131.8(2)
C13 C8 C9 117.8(3)
C13 C8 C7 122.6(3)
C9 C8 C7 119.6(3)
C10 C9 C8 121.8(3)
C10 C9 H9 119.1
C8 C9 H9 119.1
C11 C10 C9 118.6(3)
C11 C10 H10 120.7
C9 C10 H10 120.7
C12 C11 C10 121.4(3)
C12 C11 Br1 120.3(3)
C10 C11 Br1 118.3(3)
C11 C12 C13 119.3(3)
C11 C12 H12 120.3
C13 C12 H12 120.3
C8 C13 C12 121.1(3)
C8 C13 H13 119.5
C12 C13 H13 119.5
C15 C14 C16 112.9(3)
C15 C14 S1 107.8(3)
C16 C14 S1 107.6(3)
C15 C14 H14 109.5
C16 C14 H14 109.5
S1 C14 H14 109.5
C14 C15 H15A 109.5
C14 C15 H15B 109.5
H15A C15 H15B 109.5
C14 C15 H15C 109.5
H15A C15 H15C 109.5
H15B C15 H15C 109.5
C14 C16 H16A 109.5
C14 C16 H16B 109.5
H16A C16 H16B 109.5
C14 C16 H16C 109.5
H16A C16 H16C 109.5
H16B C16 H16C 109.5

loop_
_geom_bond_atom_site_label_1
_geom_bond_atom_site_label_2
_geom_bond_distance
Fe1 C1 1.783(4)
Fe1 C2 1.793(4)
Fe1 C3 1.821(3)
Fe1 C7 1.968(3)
Fe1 S1 2.2506(9)
Fe1 Fe2 2.5668(7)
Fe2 C4 1.777(4)
Fe2 C6 1.812(4)
Fe2 C5 1.823(4)
Fe2 O7 1.985(2)
Fe2 S1 2.2336(11)
Br1 C11 1.898(3)
S1 C14 1.845(3)
O1 C1 1.138(4)
O2 C2 1.139(4)
O3 C3 1.135(4)
O4 C4 1.138(4)
O5 C5 1.135(4)
O6 C6 1.139(4)
O7 C7 1.261(3)
C7 C8 1.485(4)
C8 C13 1.379(4)
C8 C9 1.388(4)
C9 C10 1.374(5)
C9 H9 0.9300
C10 C11 1.372(5)
C10 H10 0.9300
C11 C12 1.363(5)
C12 C13 1.382(5)
C12 H12 0.9300
C13 H13 0.9300
C14 C15 1.516(6)
C14 C16 1.530(6)
C14 H14 0.9800
C15 H15A 0.9600
C15 H15B 0.9600
C15 H15C 0.9600
C16 H16A 0.9600
C16 H16B 0.9600
C16 H16C 0.9600

loop_
_geom_torsion_atom_site_label_1
_geom_torsion_atom_site_label_2
_geom_torsion_atom_site_label_3
_geom_torsion_atom_site_label_4
_geom_torsion
C1 Fe1 Fe2 C4 -94.03(16)
C2 Fe1 Fe2 C4 115.5(3)
C3 Fe1 Fe2 C4 -0.16(15)
C7 Fe1 Fe2 C4 -174.90(15)
S1 Fe1 Fe2 C4 89.38(12)
C1 Fe1 Fe2 C6 -3.10(15)
C2 Fe1 Fe2 C6 -153.5(3)
C3 Fe1 Fe2 C6 90.77(15)
C7 Fe1 Fe2 C6 -83.96(15)
S1 Fe1 Fe2 C6 -179.69(12)
C1 Fe1 Fe2 C5 142.0(3)
C2 Fe1 Fe2 C5 -8.4(3)
C3 Fe1 Fe2 C5 -124.1(3)
C7 Fe1 Fe2 C5 61.2(3)
S1 Fe1 Fe2 C5 -34.5(2)
C1 Fe1 Fe2 O7 84.39(12)
C2 Fe1 Fe2 O7 -66.0(2)
C3 Fe1 Fe2 O7 178.26(12)
C7 Fe1 Fe2 O7 3.53(11)
S1 Fe1 Fe2 O7 -92.20(7)
C1 Fe1 Fe2 S1 176.59(11)
C2 Fe1 Fe2 S1 26.2(2)
C3 Fe1 Fe2 S1 -89.54(10)
C7 Fe1 Fe2 S1 95.73(10)
C4 Fe2 S1 C14 10.57(18)
C6 Fe2 S1 C14 109.5(3)
C5 Fe2 S1 C14 -86.50(17)
O7 Fe2 S1 C14 -177.36(15)
Fe1 Fe2 S1 C14 108.79(14)
C4 Fe2 S1 Fe1 -98.23(13)
C6 Fe2 S1 Fe1 0.7(3)
C5 Fe2 S1 Fe1 164.70(11)
O7 Fe2 S1 Fe1 73.85(7)
C1 Fe1 S1 C14 -118.1(3)
C2 Fe1 S1 C14 82.87(18)
C3 Fe1 S1 C14 -13.31(18)
C7 Fe1 S1 C14 -179.52(16)
Fe2 Fe1 S1 C14 -109.80(14)
C1 Fe1 S1 Fe2 -8.3(3)
C2 Fe1 S1 Fe2 -167.33(11)
C3 Fe1 S1 Fe2 96.49(11)
C7 Fe1 S1 Fe2 -69.72(9)
C4 Fe2 O7 C7 5.1(10)
C6 Fe2 O7 C7 93.0(2)
C5 Fe2 O7 C7 -162.7(2)
S1 Fe2 O7 C7 -61.58(19)
Fe1 Fe2 O7 C7 -5.35(17)
C2 Fe1 C1 O1 133(15)
C3 Fe1 C1 O1 -130(15)
C7 Fe1 C1 O1 36(15)
S1 Fe1 C1 O1 -25(15)
Fe2 Fe1 C1 O1 -32(15)
C1 Fe1 C2 O2 156(6)
C3 Fe1 C2 O2 62(6)
C7 Fe1 C2 O2 -117(6)
S1 Fe1 C2 O2 -33(6)
Fe2 Fe1 C2 O2 -54(6)
C1 Fe1 C3 O3 -28(12)
C2 Fe1 C3 O3 77(12)
C7 Fe1 C3 O3 -109(12)
S1 Fe1 C3 O3 175(100)
Fe2 Fe1 C3 O3 -130(12)
C6 Fe2 C4 O4 24(27)
C5 Fe2 C4 O4 -80(27)
O7 Fe2 C4 O4 112(27)
S1 Fe2 C4 O4 178(100)
Fe1 Fe2 C4 O4 122(27)
C4 Fe2 C5 O5 -122(6)
C6 Fe2 C5 O5 147(6)
O7 Fe2 C5 O5 57(6)
S1 Fe2 C5 O5 -25(6)
Fe1 Fe2 C5 O5 3(6)
C4 Fe2 C6 O6 34(9)
C5 Fe2 C6 O6 130(9)
O7 Fe2 C6 O6 -138(9)
S1 Fe2 C6 O6 -66(9)
Fe1 Fe2 C6 O6 -66(9)
Fe2 O7 C7 C8 -168.6(2)
Fe2 O7 C7 Fe1 7.2(2)
C1 Fe1 C7 O7 -109.9(2)
C2 Fe1 C7 O7 146.5(2)
C3 Fe1 C7 O7 -27.6(7)
S1 Fe1 C7 O7 49.3(2)
Fe2 Fe1 C7 O7 -5.73(19)
C1 Fe1 C7 C8 65.0(3)
C2 Fe1 C7 C8 -38.7(3)
C3 Fe1 C7 C8 147.3(5)
S1 Fe1 C7 C8 -135.8(3)
Fe2 Fe1 C7 C8 169.1(3)
O7 C7 C8 C13 179.3(3)
Fe1 C7 C8 C13 4.5(5)
O7 C7 C8 C9 0.1(4)
Fe1 C7 C8 C9 -174.7(3)
C13 C8 C9 C10 -0.8(5)
C7 C8 C9 C10 178.4(3)
C8 C9 C10 C11 1.0(6)
C9 C10 C11 C12 -0.3(6)
C9 C10 C11 Br1 -178.8(3)
C10 C11 C12 C13 -0.5(6)
Br1 C11 C12 C13 178.0(3)
C9 C8 C13 C12 0.1(5)
C7 C8 C13 C12 -179.2(3)
C11 C12 C13 C8 0.6(6)
Fe2 S1 C14 C15 81.9(3)
Fe1 S1 C14 C15 160.5(3)
Fe2 S1 C14 C16 -156.0(2)
Fe1 S1 C14 C16 -77.5(3)
